data_7222494
loop_
_publ_author_name
'Lissner, F.'
'Schleid, T.'

_publ_section_title
;
 Nitridsulfidhalogenide der leichten Lanthanide vom Typ M6 N3 S4 X (M = La
 - Nd; X = Cl, Br) mit ausgeordneten Sulfid- und Halogenid-Lagen
;
_journal_name_full
;
Zeitschrift fuer Naturforschung, Teil B. Anorganische Chemie, Organische 
Chemie (42,1987-)
;
_journal_page_first 1079
_journal_page_last 1084
_journal_volume 57
_journal_year 2002
_chemical_formula_sum 'Br N3 Nd6 S4'
_chemical_name_systematic 'Nd6 N3 S4 Br'
_space_group_IT_number 62
_symmetry_space_group_name_Hall '-P 2ac 2n'
_symmetry_space_group_name_H-M 'P n m a'
_cell_angle_alpha 90
_cell_angle_beta 90
_cell_angle_gamma 90
_cell_formula_units_Z 4
_cell_length_a 11.3859
_cell_length_b 4.0094
_cell_length_c 27.113
_cell_volume 1237.725
_citation_journal_id_ASTM ZNBSEN
_cod_data_source_file Lissner_ZNBSEN_2002_754.cif
_cod_data_source_block Br1N3Nd6S4
_cod_original_formula_sum 'Br1 N3 Nd6 S4'
_cod_database_code 7222494

loop_
_symmetry_equiv_pos_as_xyz
x,y,z
-x+1/2,-y,z+1/2
x+1/2,-y+1/2,-z+1/2
-x,y+1/2,-z
-x,-y,-z
x-1/2,y,-z-1/2
-x-1/2,y-1/2,z-1/2
x,-y-1/2,z

loop_
_atom_site_label
_atom_site_type_symbol
_atom_site_fract_x
_atom_site_fract_y
_atom_site_fract_z
_atom_site_occupancy
_atom_site_U_iso_or_equiv
Nd2 Nd+3 0.24471 0.25 0.06501 1 0.0
N3 N-3 0.1129 0.25 0.2633 1 0.0
S1 S-2 0.207 0.25 0.89816 1 0.0
S4 S-2 0.1919 0.25 0.63779 1 0.0
N2 N-3 0.0585 0.25 0.3764 1 0.0
Nd1 Nd+3 0.40002 0.25 0.463848 1 0.0
S2 S-2 0.1362 0.25 0.76459 1 0.0
Nd3 Nd+3 0.43821 0.25 0.19251 1 0.0
N1 N-3 0.0983 0.25 0.0137 1 0.0
Nd4 Nd+3 0.24641 0.25 0.328146 1 0.0
Nd6 Nd+3 0.37745 0.25 0.716204 1 0.0
S3 S-2 0.1447 0.25 0.50533 1 0.0
Br1 Br-1 0.0364 0.25 0.13773 1 0.0
Nd5 Nd+3 0.44228 0.25 0.9232 1 0.0
